data_4506801
loop_
_publ_author_name
'Vangala, Venu R.'
'Chow, Pui Shan'
'Tan, Reginald B. H.'

_publ_section_title
;
 Co-Crystals and Co-Crystal Hydrates of the Antibiotic Nitrofurantoin:
 Structural Studies and Physicochemical Properties
;
_journal_issue 12
_journal_name_full 'Crystal Growth &amp; Design'
_journal_page_first 5925
_journal_paper_doi 10.1021/cg300887p
_journal_volume 12
_journal_year 2012
_chemical_formula_moiety 'C8 H6 N4 O5, C H4 N2 O'
_chemical_formula_sum 'C9 H10 N6 O6'
_chemical_formula_weight 298.23
_chemical_name_common '1:1 cocrystal of nitrofurantoin and urea'
_chemical_name_systematic '1:1 cocrystal of nitrofurantoin and urea'
_space_group_IT_number 14
_symmetry_cell_setting monoclinic
_symmetry_space_group_name_Hall '-P 2ybc'
_symmetry_space_group_name_H-M 'P 1 21/c 1'
_atom_sites_solution_hydrogens geom
_atom_sites_solution_primary direct
_atom_sites_solution_secondary difmap
_audit_creation_method SHELXL-97
_cell_angle_alpha 90.00
_cell_angle_beta 110.95(3)
_cell_angle_gamma 90.00
_cell_formula_units_Z 4
_cell_length_a 6.6779(13)
_cell_length_b 13.648(3)
_cell_length_c 14.003(4)
_cell_measurement_reflns_used 3031
_cell_measurement_temperature 110(2)
_cell_measurement_theta_max 31.0604
_cell_measurement_theta_min 2.1569
_cell_volume 1191.9(5)
_computing_cell_refinement 'CrystalClear (Rigaku Inc., 2007)'
_computing_data_collection 'CrystalClear (Rigaku Inc., 2007)'
_computing_data_reduction 'CrystalClear (Rigaku Inc., 2007)'
_computing_structure_refinement 'SHELXL-97 (Sheldrick, 1997)'
_computing_structure_solution 'SHELXS-97 (Sheldrick, 1990)'
_diffrn_ambient_temperature 110(2)
_diffrn_measured_fraction_theta_full 0.993
_diffrn_measured_fraction_theta_max 0.993
_diffrn_measurement_device_type 'Rigaku Saturn CCD area detector'
_diffrn_measurement_method '\w scans'
_diffrn_radiation_monochromator graphite
_diffrn_radiation_source 'fine-focus sealed tube'
_diffrn_radiation_type MoK\a
_diffrn_radiation_wavelength 0.71073
_diffrn_reflns_av_R_equivalents 0.0155
_diffrn_reflns_av_sigmaI/netI 0.0139
_diffrn_reflns_limit_h_max 7
_diffrn_reflns_limit_h_min -7
_diffrn_reflns_limit_k_max 11
_diffrn_reflns_limit_k_min -16
_diffrn_reflns_limit_l_max 16
_diffrn_reflns_limit_l_min -16
_diffrn_reflns_number 7309
_diffrn_reflns_theta_full 24.99
_diffrn_reflns_theta_max 24.99
_diffrn_reflns_theta_min 2.99
_exptl_absorpt_coefficient_mu 0.142
_exptl_absorpt_correction_T_max 0.9695
_exptl_absorpt_correction_T_min 0.9547
_exptl_absorpt_correction_type multi-scan
_exptl_absorpt_process_details '(SADABS, Rigaku 2007)'
_exptl_crystal_colour Yellow
_exptl_crystal_density_diffrn 1.662
_exptl_crystal_density_method 'not measured'
_exptl_crystal_description Needle
_exptl_crystal_F_000 616
_exptl_crystal_size_max 0.33
_exptl_crystal_size_mid 0.26
_exptl_crystal_size_min 0.22
_refine_diff_density_max 0.184
_refine_diff_density_min -0.302
_refine_diff_density_rms 0.053
_refine_ls_extinction_method none
_refine_ls_goodness_of_fit_ref 1.114
_refine_ls_hydrogen_treatment constr
_refine_ls_matrix_type full
_refine_ls_number_parameters 190
_refine_ls_number_reflns 2080
_refine_ls_number_restraints 0
_refine_ls_restrained_S_all 1.114
_refine_ls_R_factor_all 0.0410
_refine_ls_R_factor_gt 0.0403
_refine_ls_shift/su_max 0.001
_refine_ls_shift/su_mean 0.000
_refine_ls_structure_factor_coef Fsqd
_refine_ls_weighting_details 'calc w=1/[\s^2^(Fo^2^)+(0.0469P)^2^+0.6460P] where P=(Fo^2^+2Fc^2^)/3'
_refine_ls_weighting_scheme calc
_refine_ls_wR_factor_gt 0.0951
_refine_ls_wR_factor_ref 0.0958
_reflns_number_gt 2033
_reflns_number_total 2080
_reflns_threshold_expression >2sigma(I)
_cod_data_source_file cg300887p_si_001.cif
_cod_data_source_block NF-urea(1:1)
_cod_depositor_comments
;
The following automatic conversions were performed:

'_symmetry_cell_setting' value 'Monoclinic' changed to 'monoclinic'
according to /home/saulius/struct/CIF-dictionaries/cif_core.dic
dictionary named 'cif_core.dic' version 2.4.2 from 2011-04-26.

Automatic conversion script
Id: cif_fix_values 1891 2012-01-12 08:04:46Z andrius 
;
_cod_original_sg_symbol_H-M 'P 21 /c'
_cod_database_code 4506801

loop_
_symmetry_equiv_pos_as_xyz
'x, y, z'
'-x, y+1/2, -z+1/2'
'-x, -y, -z'
'x, -y-1/2, z-1/2'

loop_
_atom_site_label
_atom_site_type_symbol
_atom_site_fract_x
_atom_site_fract_y
_atom_site_fract_z
_atom_site_U_iso_or_equiv
_atom_site_adp_type
_atom_site_occupancy
_atom_site_symmetry_multiplicity
_atom_site_calc_flag
_atom_site_refinement_flags
O1 O 0.85936(17) -0.22534(8) 0.93747(8) 0.0196(3) Uani 1 1 d .
O2 O 0.9423(2) -0.44386(8) 0.83229(9) 0.0298(3) Uani 1 1 d .
O3 O 0.8192(2) -0.30260(9) 0.76368(9) 0.0284(3) Uani 1 1 d .
O4 O 0.59157(19) 0.10071(8) 0.85121(8) 0.0253(3) Uani 1 1 d .
O5 O 0.6826(2) 0.25096(8) 1.15622(9) 0.0276(3) Uani 1 1 d .
N1 N 0.8915(2) -0.35772(10) 0.83773(10) 0.0221(3) Uani 1 1 d .
N2 N 0.7750(2) -0.04487(9) 0.99154(10) 0.0186(3) Uani 1 1 d .
N3 N 0.7332(2) 0.04657(9) 1.01835(10) 0.0188(3) Uani 1 1 d .
N4 N 0.6134(2) 0.19889(9) 0.99077(10) 0.0199(3) Uani 1 1 d .
H4 H 0.5580 0.2557 0.9549 0.024 Uiso 1 1 d R
C1 C 0.9131(2) -0.20327(11) 1.03939(11) 0.0193(3) Uani 1 1 d .
C2 C 1.0074(3) -0.28195(12) 1.09859(12) 0.0229(4) Uani 1 1 d .
H2B H 1.0597 -0.2850 1.1712 0.027 Uiso 1 1 calc R
C3 C 1.0122(3) -0.35817(12) 1.03077(12) 0.0230(4) Uani 1 1 d .
H3A H 1.0671 -0.4226 1.0481 0.028 Uiso 1 1 calc R
C4 C 0.9222(2) -0.31973(11) 0.93657(12) 0.0203(3) Uani 1 1 d .
C5 C 0.8677(2) -0.10539(11) 1.06448(12) 0.0190(3) Uani 1 1 d .
H5C H 0.9056 -0.0858 1.1338 0.023 Uiso 1 1 calc R
C6 C 0.6400(2) 0.11420(11) 0.94208(12) 0.0188(3) Uani 1 1 d .
C7 C 0.6858(2) 0.18902(11) 1.09505(12) 0.0198(3) Uani 1 1 d .
C8 C 0.7745(3) 0.08575(11) 1.12019(11) 0.0197(3) Uani 1 1 d .
H8A H 0.9297 0.0863 1.1615 0.024 Uiso 1 1 calc R
H8B H 0.6974 0.0483 1.1569 0.024 Uiso 1 1 calc R
O6 O 0.52526(19) -0.11681(8) 0.57328(8) 0.0247(3) Uani 1 1 d .
N5 N 0.6197(3) -0.09166(10) 0.74401(11) 0.0293(3) Uani 1 1 d .
H5A H 0.6329 -0.1550 0.7550 0.035 Uiso 1 1 d R
H5B H 0.6453 -0.0476 0.7984 0.035 Uiso 1 1 d R
N6 N 0.5347(2) 0.03817(10) 0.63208(10) 0.0254(3) Uani 1 1 d .
H6A H 0.5162 0.0615 0.5692 0.030 Uiso 1 1 d R
H6B H 0.5806 0.0755 0.6886 0.030 Uiso 1 1 d R
C9 C 0.5596(2) -0.05906(12) 0.64674(11) 0.0201(3) Uani 1 1 d .

loop_
_atom_site_aniso_label
_atom_site_aniso_U_11
_atom_site_aniso_U_22
_atom_site_aniso_U_33
_atom_site_aniso_U_23
_atom_site_aniso_U_13
_atom_site_aniso_U_12
O1 0.0253(6) 0.0154(5) 0.0179(5) -0.0008(4) 0.0074(4) 0.0001(4)
O2 0.0434(7) 0.0176(6) 0.0309(7) -0.0047(5) 0.0163(6) 0.0013(5)
O3 0.0378(7) 0.0265(6) 0.0196(6) -0.0001(5) 0.0085(5) 0.0010(5)
O4 0.0346(7) 0.0214(6) 0.0180(6) -0.0010(4) 0.0069(5) 0.0019(5)
O5 0.0396(7) 0.0204(6) 0.0231(6) -0.0026(5) 0.0115(5) 0.0035(5)
N1 0.0271(7) 0.0181(7) 0.0217(7) -0.0035(5) 0.0098(6) -0.0025(6)
N2 0.0211(7) 0.0152(6) 0.0212(7) -0.0024(5) 0.0094(5) -0.0011(5)
N3 0.0248(7) 0.0140(6) 0.0176(6) -0.0008(5) 0.0077(5) 0.0015(5)
N4 0.0241(7) 0.0152(6) 0.0195(7) 0.0009(5) 0.0065(5) 0.0008(5)
C1 0.0218(8) 0.0196(8) 0.0175(7) -0.0011(6) 0.0082(6) -0.0018(6)
C2 0.0322(9) 0.0188(8) 0.0176(8) 0.0015(6) 0.0088(7) 0.0002(7)
C3 0.0302(9) 0.0154(8) 0.0245(8) 0.0009(6) 0.0112(7) 0.0014(6)
C4 0.0253(8) 0.0163(7) 0.0206(8) -0.0027(6) 0.0098(6) -0.0016(6)
C5 0.0217(8) 0.0181(8) 0.0185(8) 0.0002(6) 0.0088(6) -0.0001(6)
C6 0.0197(8) 0.0167(8) 0.0204(8) 0.0008(6) 0.0078(6) -0.0021(6)
C7 0.0219(8) 0.0179(8) 0.0204(8) -0.0005(6) 0.0083(6) -0.0020(6)
C8 0.0264(8) 0.0173(8) 0.0157(7) -0.0009(6) 0.0079(6) 0.0001(6)
O6 0.0364(7) 0.0179(6) 0.0189(6) -0.0018(4) 0.0087(5) -0.0039(5)
N5 0.0472(9) 0.0201(7) 0.0181(7) 0.0015(5) 0.0086(6) 0.0040(6)
N6 0.0388(8) 0.0170(7) 0.0210(7) -0.0006(5) 0.0116(6) -0.0009(6)
C9 0.0214(8) 0.0196(8) 0.0187(8) -0.0003(6) 0.0063(6) -0.0024(6)

loop_
_atom_type_symbol
_atom_type_description
_atom_type_scat_dispersion_real
_atom_type_scat_dispersion_imag
_atom_type_scat_source
C C 0.0033 0.0016 'International Tables Vol C Tables 4.2.6.8 and 6.1.1.4'
H H 0.0000 0.0000 'International Tables Vol C Tables 4.2.6.8 and 6.1.1.4'
N N 0.0061 0.0033 'International Tables Vol C Tables 4.2.6.8 and 6.1.1.4'
O O 0.0106 0.0060 'International Tables Vol C Tables 4.2.6.8 and 6.1.1.4'

loop_
_geom_angle_atom_site_label_1
_geom_angle_atom_site_label_2
_geom_angle_atom_site_label_3
_geom_angle
C4 O1 C1 104.53(12)
O3 N1 O2 124.33(13)
O3 N1 C4 118.26(13)
O2 N1 C4 117.40(13)
C5 N2 N3 117.24(13)
N2 N3 C6 118.70(12)
N2 N3 C8 128.48(12)
C6 N3 C8 112.82(13)
C7 N4 C6 112.57(13)
C7 N4 H4 125.5
C6 N4 H4 121.9
C2 C1 O1 110.52(14)
C2 C1 C5 132.29(15)
O1 C1 C5 117.17(13)
C1 C2 C3 106.65(14)
C1 C2 H2B 126.7
C3 C2 H2B 126.7
C4 C3 C2 105.18(14)
C4 C3 H3A 127.4
C2 C3 H3A 127.4
C3 C4 O1 113.11(13)
C3 C4 N1 132.11(15)
O1 C4 N1 114.69(13)
N2 C5 C1 119.01(14)
N2 C5 H5C 120.5
C1 C5 H5C 120.5
O4 C6 N3 126.10(14)
O4 C6 N4 127.71(14)
N3 C6 N4 106.20(13)
O5 C7 N4 126.65(15)
O5 C7 C8 126.02(14)
N4 C7 C8 107.32(12)
N3 C8 C7 101.08(12)
N3 C8 H8A 111.6
C7 C8 H8A 111.6
N3 C8 H8B 111.6
C7 C8 H8B 111.6
H8A C8 H8B 109.4
C9 N5 H5A 118.4
C9 N5 H5B 120.7
H5A N5 H5B 120.9
C9 N6 H6A 117.7
C9 N6 H6B 116.2
H6A N6 H6B 122.9
O6 C9 N6 121.37(14)
O6 C9 N5 121.54(15)
N6 C9 N5 117.08(14)

loop_
_geom_bond_atom_site_label_1
_geom_bond_atom_site_label_2
_geom_bond_distance
O1 C4 1.3564(19)
O1 C1 1.3748(19)
O2 N1 1.2334(18)
O3 N1 1.2313(18)
O4 C6 1.210(2)
O5 C7 1.2093(19)
N1 C4 1.422(2)
N2 C5 1.287(2)
N2 N3 1.3605(18)
N3 C6 1.380(2)
N3 C8 1.4542(19)
N4 C7 1.371(2)
N4 C6 1.385(2)
N4 H4 0.9259
C1 C2 1.365(2)
C1 C5 1.441(2)
C2 C3 1.417(2)
C2 H2B 0.9500
C3 C4 1.345(2)
C3 H3A 0.9500
C5 H5C 0.9500
C7 C8 1.521(2)
C8 H8A 0.9900
C8 H8B 0.9900
O6 C9 1.2503(19)
N5 C9 1.350(2)
N5 H5A 0.8764
N5 H5B 0.9369
N6 C9 1.344(2)
N6 H6A 0.9030
N6 H6B 0.8980

loop_
_geom_torsion_atom_site_label_1
_geom_torsion_atom_site_label_2
_geom_torsion_atom_site_label_3
_geom_torsion_atom_site_label_4
_geom_torsion
C5 N2 N3 C6 178.02(13)
C5 N2 N3 C8 -1.8(2)
C4 O1 C1 C2 0.44(17)
C4 O1 C1 C5 179.01(13)
O1 C1 C2 C3 -0.50(18)
C5 C1 C2 C3 -178.78(16)
C1 C2 C3 C4 0.35(18)
C2 C3 C4 O1 -0.09(18)
C2 C3 C4 N1 176.15(16)
C1 O1 C4 C3 -0.21(17)
C1 O1 C4 N1 -177.13(12)
O3 N1 C4 C3 -173.86(16)
O2 N1 C4 C3 5.1(3)
O3 N1 C4 O1 2.3(2)
O2 N1 C4 O1 -178.70(13)
N3 N2 C5 C1 179.46(13)
C2 C1 C5 N2 -179.92(16)
O1 C1 C5 N2 1.9(2)
N2 N3 C6 O4 -0.7(2)
C8 N3 C6 O4 179.16(15)
N2 N3 C6 N4 179.08(12)
C8 N3 C6 N4 -1.07(17)
C7 N4 C6 O4 179.91(15)
C7 N4 C6 N3 0.15(17)
C6 N4 C7 O5 179.97(15)
C6 N4 C7 C8 0.76(17)
N2 N3 C8 C7 -178.73(14)
C6 N3 C8 C7 1.44(16)
O5 C7 C8 N3 179.51(15)
N4 C7 C8 N3 -1.27(15)
